data_4070265
loop_
_publ_author_name
'Rozenel, Sergio S.'
'Chomitz, Wayne A.'
'Arnold, John'

_publ_section_title
;
 Chromium Complexes Supported by the Multidentate Monoanionic N2P2Ligand:
 Reduction Chemistry and Reactivity with Ethylene
;
_journal_issue 21
_journal_name_full Organometallics
_journal_page_first 6243
_journal_paper_doi 10.1021/om900695s
_journal_volume 28
_journal_year 2009
_chemical_formula_moiety 'C44 H104 Cr2 N4 P4 Si2'
_chemical_formula_sum 'C44 H104 Cr2 N4 P4 Si2'
_chemical_formula_weight 973.39
_chemical_melting_point 89.0(10)
_chemical_name_systematic
; 
 ? 
;
_space_group_IT_number 2
_symmetry_cell_setting triclinic
_symmetry_space_group_name_Hall '-P 1'
_symmetry_space_group_name_H-M 'P -1'
_atom_sites_solution_hydrogens geom
_atom_sites_solution_primary direct
_atom_sites_solution_secondary difmap
_audit_creation_method SHELXL-97
_cell_angle_alpha 114.965(2)
_cell_angle_beta 108.976(2)
_cell_angle_gamma 90.341(2)
_cell_formula_units_Z 1
_cell_length_a 10.9976(16)
_cell_length_b 12.2720(18)
_cell_length_c 12.4998(19)
_cell_measurement_reflns_used 2216
_cell_measurement_temperature 144(2)
_cell_measurement_theta_max 49.858
_cell_measurement_theta_min 6.661
_cell_volume 1425.9(4)
_computing_cell_refinement 'Bruker SAINT v7.07'
_computing_data_collection 'Bruker SMART v5.054d'
_computing_data_reduction 'Bruker SAINT v7.07'
_computing_structure_refinement 'SHELXL-97 (Sheldrick, 1997)'
_computing_structure_solution 'SHELXS-97 (Sheldrick, 1990)'
_diffrn_ambient_temperature 144(2)
_diffrn_measured_fraction_theta_full 0.890
_diffrn_measured_fraction_theta_max 0.890
_diffrn_measurement_device_type 'SMART 1000'
_diffrn_measurement_method 'w/ scans'
_diffrn_radiation_monochromator graphite
_diffrn_radiation_source 'fine-focus sealed tube'
_diffrn_radiation_type MoK\a
_diffrn_radiation_wavelength 0.71073
_diffrn_reflns_av_R_equivalents 0.0255
_diffrn_reflns_av_sigmaI/netI 0.0996
_diffrn_reflns_limit_h_max 13
_diffrn_reflns_limit_h_min -13
_diffrn_reflns_limit_k_max 15
_diffrn_reflns_limit_k_min -14
_diffrn_reflns_limit_l_max 11
_diffrn_reflns_limit_l_min -15
_diffrn_reflns_number 7858
_diffrn_reflns_theta_full 26.35
_diffrn_reflns_theta_max 26.35
_diffrn_reflns_theta_min 3.33
_diffrn_standards_decay_% 0
_diffrn_standards_interval_count 0
_diffrn_standards_interval_time 0
_diffrn_standards_number 0
_exptl_absorpt_coefficient_mu 0.566
_exptl_absorpt_correction_T_max 0.919
_exptl_absorpt_correction_T_min 0.844
_exptl_absorpt_correction_type empirical
_exptl_absorpt_process_details 'Blessing, 1995'
_exptl_crystal_colour brown
_exptl_crystal_density_diffrn 1.135
_exptl_crystal_density_method 'not measured'
_exptl_crystal_description Block
_exptl_crystal_F_000 532
_exptl_crystal_size_max 0.30
_exptl_crystal_size_mid 0.27
_exptl_crystal_size_min 0.15
_refine_diff_density_max 0.342
_refine_diff_density_min -0.236
_refine_diff_density_rms 0.053
_refine_ls_extinction_method none
_refine_ls_goodness_of_fit_ref 0.819
_refine_ls_hydrogen_treatment mixed
_refine_ls_matrix_type full
_refine_ls_number_parameters 270
_refine_ls_number_reflns 5186
_refine_ls_number_restraints 0
_refine_ls_restrained_S_all 0.819
_refine_ls_R_factor_all 0.0674
_refine_ls_R_factor_gt 0.0358
_refine_ls_shift/su_max 0.001
_refine_ls_shift/su_mean 0.000
_refine_ls_structure_factor_coef Fsqd
_refine_ls_weighting_details 'calc w=1/[\s^2^(Fo^2^)+(0.0337P)^2^+0.0000P] where P=(Fo^2^+2Fc^2^)/3'
_refine_ls_weighting_scheme calc
_refine_ls_wR_factor_gt 0.0745
_refine_ls_wR_factor_ref 0.0783
_reflns_number_gt 3084
_reflns_number_total 5823
_reflns_threshold_expression >2sigma(I)
_cod_data_source_file om900695s_si_002.cif
_cod_data_source_block srd168m
_cod_depositor_comments
;
The following automatic conversions were performed:

'_chemical_melting_point' value '88-90' was changed to '89.0(10)' -
the average value was taken and precision was estimated.

Automatic conversion script
Id: cif_fix_values 1715 2011-07-08 13:25:40Z adriana 
;
_cod_original_cell_volume 1426.0(4)
_cod_original_sg_symbol_H-M 'P - 1'
_cod_database_code 4070265

loop_
_symmetry_equiv_pos_as_xyz
'x, y, z'
'-x, -y, -z'

loop_
_atom_site_label
_atom_site_type_symbol
_atom_site_fract_x
_atom_site_fract_y
_atom_site_fract_z
_atom_site_U_iso_or_equiv
_atom_site_adp_type
_atom_site_occupancy
_atom_site_symmetry_multiplicity
_atom_site_calc_flag
_atom_site_refinement_flags
Cr1 Cr 0.05071(4) 0.48361(4) 0.10175(4) 0.02415(13) Uani 1 1 d .
P1 P -0.11706(7) 0.38236(6) 0.15047(6) 0.02472(18) Uani 1 1 d .
Si1 Si 0.25583(7) 0.54233(7) 0.33192(7) 0.02654(19) Uani 1 1 d .
P2 P 0.28869(7) 0.97672(6) 0.47837(7) 0.0316(2) Uani 1 1 d .
N1 N 0.11373(19) 0.61472(17) 0.30487(17) 0.0221(5) Uani 1 1 d .
N2 N 0.19951(19) 0.41788(17) 0.19166(18) 0.0233(5) Uani 1 1 d .
C15 C 0.1368(3) 0.7413(2) 0.3201(2) 0.0280(7) Uani 1 1 d .
H15A H 0.0537 0.7588 0.2737 0.034 Uiso 1 1 calc R
H15B H 0.1997 0.7449 0.2798 0.034 Uiso 1 1 calc R
C8 C -0.0433(3) 0.4777(2) 0.3227(2) 0.0289(7) Uani 1 1 d .
H8A H -0.1111 0.4818 0.3598 0.035 Uiso 1 1 calc R
H8B H 0.0252 0.4378 0.3588 0.035 Uiso 1 1 calc R
C7 C 0.0169(3) 0.6072(2) 0.3619(2) 0.0297(7) Uani 1 1 d .
H7A H -0.0538 0.6514 0.3380 0.036 Uiso 1 1 calc R
H7B H 0.0598 0.6493 0.4552 0.036 Uiso 1 1 calc R
C16 C 0.1889(3) 0.8424(2) 0.4575(2) 0.0294(7) Uani 1 1 d .
H16A H 0.2423 0.8088 0.5132 0.035 Uiso 1 1 calc R
H16B H 0.1142 0.8686 0.4842 0.035 Uiso 1 1 calc R
C5 C 0.4033(3) 0.6459(2) 0.3662(2) 0.0376(7) Uani 1 1 d .
H5A H 0.4803 0.6067 0.3811 0.056 Uiso 1 1 calc R
H5B H 0.4152 0.7225 0.4416 0.056 Uiso 1 1 calc R
H5C H 0.3918 0.6627 0.2938 0.056 Uiso 1 1 calc R
C1 C 0.2650(3) 0.3137(2) 0.1408(2) 0.0275(7) Uani 1 1 d .
C2 C 0.1675(3) 0.2136(2) 0.0194(3) 0.0444(8) Uani 1 1 d .
H2A H 0.1293 0.2464 -0.0410 0.067 Uiso 1 1 calc R
H2B H 0.0983 0.1834 0.0383 0.067 Uiso 1 1 calc R
H2C H 0.2121 0.1466 -0.0173 0.067 Uiso 1 1 calc R
C6 C 0.2926(3) 0.5269(3) 0.4826(2) 0.0392(8) Uani 1 1 d .
H6A H 0.3780 0.5017 0.5047 0.059 Uiso 1 1 calc R
H6B H 0.2253 0.4655 0.4704 0.059 Uiso 1 1 calc R
H6C H 0.2936 0.6055 0.5512 0.059 Uiso 1 1 calc R
C3 C 0.3178(4) 0.2621(3) 0.2350(3) 0.0644(11) Uani 1 1 d .
H3A H 0.3863 0.3232 0.3111 0.097 Uiso 1 1 calc R
H3B H 0.3540 0.1889 0.1967 0.097 Uiso 1 1 calc R
H3C H 0.2470 0.2409 0.2579 0.097 Uiso 1 1 calc R
C4 C 0.3764(3) 0.3510(3) 0.1100(3) 0.0571(10) Uani 1 1 d .
H4A H 0.3436 0.3870 0.0517 0.086 Uiso 1 1 calc R
H4B H 0.4138 0.2791 0.0705 0.086 Uiso 1 1 calc R
H4C H 0.4438 0.4110 0.1882 0.086 Uiso 1 1 calc R
C17 C 0.1645(3) 1.0678(2) 0.4392(3) 0.0438(8) Uani 1 1 d .
H17A H 0.0994 1.0676 0.4795 0.053 Uiso 1 1 calc R
C20 C 0.2269(3) 1.1991(2) 0.4873(3) 0.0543(9) Uani 1 1 d .
H20A H 0.1598 1.2447 0.4620 0.081 Uiso 1 1 calc R
H20B H 0.2934 1.1996 0.4510 0.081 Uiso 1 1 calc R
H20C H 0.2675 1.2372 0.5798 0.081 Uiso 1 1 calc R
C18 C 0.3634(3) 1.0605(3) 0.6539(3) 0.0543(10) Uani 1 1 d .
H18A H 0.4147 1.1386 0.6738 0.065 Uiso 1 1 calc R
C19 C 0.0947(3) 1.0131(3) 0.2966(3) 0.0806(13) Uani 1 1 d .
H19A H 0.0326 1.0647 0.2763 0.121 Uiso 1 1 calc R
H19B H 0.0479 0.9312 0.2654 0.121 Uiso 1 1 calc R
H19C H 0.1588 1.0082 0.2562 0.121 Uiso 1 1 calc R
C22 C 0.2680(4) 1.0958(3) 0.7240(3) 0.0802(13) Uani 1 1 d .
H22A H 0.3167 1.1441 0.8149 0.120 Uiso 1 1 calc R
H22B H 0.2169 1.0219 0.7095 0.120 Uiso 1 1 calc R
H22C H 0.2092 1.1442 0.6926 0.120 Uiso 1 1 calc R
C21 C 0.4613(4) 0.9905(3) 0.7036(3) 0.0789(13) Uani 1 1 d .
H21A H 0.5097 1.0404 0.7942 0.118 Uiso 1 1 calc R
H21B H 0.5222 0.9713 0.6583 0.118 Uiso 1 1 calc R
H21C H 0.4151 0.9147 0.6903 0.118 Uiso 1 1 calc R
C9 C -0.2910(2) 0.3985(2) 0.1050(2) 0.0317(7) Uani 1 1 d .
H9A H -0.3368 0.3492 0.1313 0.038 Uiso 1 1 calc R
C10 C -0.1175(3) 0.2287(2) 0.1436(2) 0.0320(7) Uani 1 1 d .
H10A H -0.0239 0.2209 0.1779 0.038 Uiso 1 1 calc R
C11 C -0.3519(3) 0.3485(3) -0.0391(3) 0.0464(8) Uani 1 1 d .
H11A H -0.4453 0.3524 -0.0640 0.070 Uiso 1 1 calc R
H11B H -0.3396 0.2636 -0.0795 0.070 Uiso 1 1 calc R
H11C H -0.3097 0.3975 -0.0661 0.070 Uiso 1 1 calc R
C14 C -0.1732(3) 0.1281(2) 0.0078(3) 0.0521(9) Uani 1 1 d .
H14A H -0.1487 0.0508 0.0057 0.078 Uiso 1 1 calc R
H14B H -0.1384 0.1488 -0.0454 0.078 Uiso 1 1 calc R
H14C H -0.2685 0.1200 -0.0242 0.078 Uiso 1 1 calc R
C12 C -0.3092(3) 0.5308(2) 0.1689(3) 0.0464(8) Uani 1 1 d .
H12A H -0.4020 0.5364 0.1385 0.070 Uiso 1 1 calc R
H12B H -0.2600 0.5813 0.1485 0.070 Uiso 1 1 calc R
H12C H -0.2773 0.5598 0.2608 0.070 Uiso 1 1 calc R
C13 C -0.1831(3) 0.2061(3) 0.2249(3) 0.0520(9) Uani 1 1 d .
H13A H -0.1758 0.1239 0.2177 0.078 Uiso 1 1 calc R
H13B H -0.2753 0.2136 0.1957 0.078 Uiso 1 1 calc R
H13C H -0.1401 0.2663 0.3135 0.078 Uiso 1 1 calc R
H1 H 0.059(2) 0.4140(18) -0.0575(18) 0.027(6) Uiso 1 1 d .

loop_
_atom_site_aniso_label
_atom_site_aniso_U_11
_atom_site_aniso_U_22
_atom_site_aniso_U_33
_atom_site_aniso_U_23
_atom_site_aniso_U_13
_atom_site_aniso_U_12
Cr1 0.0260(3) 0.0236(2) 0.0244(2) 0.0122(2) 0.00908(19) 0.0046(2)
P1 0.0236(4) 0.0240(4) 0.0273(4) 0.0134(3) 0.0076(3) 0.0016(3)
Si1 0.0248(5) 0.0287(4) 0.0256(4) 0.0138(4) 0.0063(3) 0.0036(4)
P2 0.0347(5) 0.0263(4) 0.0288(4) 0.0087(3) 0.0103(3) -0.0021(4)
N1 0.0238(13) 0.0201(12) 0.0225(12) 0.0101(10) 0.0079(10) 0.0020(10)
N2 0.0240(13) 0.0218(12) 0.0268(12) 0.0132(10) 0.0093(10) 0.0081(10)
C15 0.0324(17) 0.0223(15) 0.0278(15) 0.0106(13) 0.0100(12) 0.0026(13)
C8 0.0262(16) 0.0345(17) 0.0274(15) 0.0144(13) 0.0106(12) 0.0017(13)
C7 0.0281(17) 0.0315(16) 0.0269(15) 0.0105(13) 0.0102(12) 0.0029(13)
C16 0.0338(17) 0.0245(15) 0.0292(15) 0.0104(13) 0.0126(13) 0.0038(13)
C5 0.0320(18) 0.0367(17) 0.0380(17) 0.0148(15) 0.0081(14) 0.0028(14)
C1 0.0305(17) 0.0254(16) 0.0341(16) 0.0172(13) 0.0154(13) 0.0112(13)
C2 0.047(2) 0.0288(17) 0.051(2) 0.0090(16) 0.0218(16) 0.0123(16)
C6 0.0404(19) 0.0448(19) 0.0343(17) 0.0202(15) 0.0123(14) 0.0124(15)
C3 0.099(3) 0.057(2) 0.055(2) 0.0366(19) 0.034(2) 0.051(2)
C4 0.052(2) 0.0407(19) 0.078(2) 0.0107(18) 0.0441(19) 0.0065(17)
C17 0.049(2) 0.0288(17) 0.066(2) 0.0232(17) 0.0337(18) 0.0110(16)
C20 0.084(3) 0.0292(18) 0.055(2) 0.0197(16) 0.0293(19) 0.0082(18)
C18 0.080(3) 0.0348(19) 0.0294(18) 0.0065(16) 0.0080(17) -0.0242(18)
C19 0.077(3) 0.041(2) 0.081(3) 0.030(2) -0.027(2) 0.000(2)
C22 0.161(4) 0.040(2) 0.040(2) 0.0049(18) 0.054(2) -0.008(2)
C21 0.075(3) 0.096(3) 0.042(2) 0.038(2) -0.0172(19) -0.025(2)
C9 0.0268(17) 0.0299(17) 0.0432(18) 0.0200(14) 0.0137(13) 0.0047(13)
C10 0.0299(17) 0.0287(16) 0.0417(17) 0.0204(15) 0.0118(14) 0.0047(13)
C11 0.0353(19) 0.0446(19) 0.0461(19) 0.0217(16) -0.0033(15) 0.0020(16)
C14 0.059(2) 0.0270(17) 0.061(2) 0.0159(17) 0.0165(18) 0.0030(16)
C12 0.0332(19) 0.045(2) 0.058(2) 0.0211(17) 0.0157(16) 0.0167(16)
C13 0.062(2) 0.046(2) 0.073(2) 0.0444(19) 0.0300(19) 0.0116(18)

loop_
_atom_type_symbol
_atom_type_description
_atom_type_scat_dispersion_real
_atom_type_scat_dispersion_imag
_atom_type_scat_source
C C 0.0033 0.0016 'International Tables Vol C Tables 4.2.6.8 and 6.1.1.4'
H H 0.0000 0.0000 'International Tables Vol C Tables 4.2.6.8 and 6.1.1.4'
N N 0.0061 0.0033 'International Tables Vol C Tables 4.2.6.8 and 6.1.1.4'
Si Si 0.0817 0.0704 'International Tables Vol C Tables 4.2.6.8 and 6.1.1.4'
P P 0.1023 0.0942 'International Tables Vol C Tables 4.2.6.8 and 6.1.1.4'
Cr Cr 0.3209 0.6236 'International Tables Vol C Tables 4.2.6.8 and 6.1.1.4'

loop_
_geom_angle_atom_site_label_1
_geom_angle_atom_site_label_2
_geom_angle_atom_site_label_3
_geom_angle
_geom_angle_site_symmetry_1
_geom_angle_site_symmetry_3
N2 Cr1 N1 74.97(7) . .
N2 Cr1 P1 91.98(6) . .
N1 Cr1 P1 84.03(6) . .
N2 Cr1 Cr1 143.46(6) . 2_565
N1 Cr1 Cr1 130.56(6) . 2_565
P1 Cr1 Cr1 113.81(3) . 2_565
N2 Cr1 Si1 36.27(5) . .
N1 Cr1 Si1 40.04(5) . .
P1 Cr1 Si1 95.36(3) . .
Cr1 Cr1 Si1 149.36(3) 2_565 .
N2 Cr1 H1 99.8(6) . .
N1 Cr1 H1 156.0(7) . .
P1 Cr1 H1 119.9(7) . .
Cr1 Cr1 H1 45.5(6) 2_565 .
Si1 Cr1 H1 127.0(6) . .
C8 P1 C9 106.07(12) . .
C8 P1 C10 100.23(12) . .
C9 P1 C10 104.17(12) . .
C8 P1 Cr1 94.08(9) . .
C9 P1 Cr1 123.23(9) . .
C10 P1 Cr1 123.94(9) . .
N2 Si1 N1 96.18(9) . .
N2 Si1 C5 117.55(12) . .
N1 Si1 C5 109.55(11) . .
N2 Si1 C6 119.92(11) . .
N1 Si1 C6 110.10(11) . .
C5 Si1 C6 103.20(12) . .
N2 Si1 Cr1 46.13(7) . .
N1 Si1 Cr1 52.01(6) . .
C5 Si1 Cr1 115.71(9) . .
C6 Si1 Cr1 140.59(9) . .
C17 P2 C16 102.36(13) . .
C17 P2 C18 102.83(15) . .
C16 P2 C18 101.09(12) . .
C7 N1 C15 108.99(19) . .
C7 N1 Si1 119.26(16) . .
C15 N1 Si1 116.55(17) . .
C7 N1 Cr1 112.71(15) . .
C15 N1 Cr1 109.50(14) . .
Si1 N1 Cr1 87.95(8) . .
C1 N2 Si1 128.76(17) . .
C1 N2 Cr1 130.91(16) . .
Si1 N2 Cr1 97.60(9) . .
N1 C15 C16 115.5(2) . .
N1 C15 H15A 108.4 . .
C16 C15 H15A 108.4 . .
N1 C15 H15B 108.4 . .
C16 C15 H15B 108.4 . .
H15A C15 H15B 107.5 . .
C7 C8 P1 114.46(17) . .
C7 C8 H8A 108.6 . .
P1 C8 H8A 108.6 . .
C7 C8 H8B 108.6 . .
P1 C8 H8B 108.6 . .
H8A C8 H8B 107.6 . .
N1 C7 C8 114.4(2) . .
N1 C7 H7A 108.7 . .
C8 C7 H7A 108.7 . .
N1 C7 H7B 108.7 . .
C8 C7 H7B 108.7 . .
H7A C7 H7B 107.6 . .
C15 C16 P2 113.08(17) . .
C15 C16 H16A 109.0 . .
P2 C16 H16A 109.0 . .
C15 C16 H16B 109.0 . .
P2 C16 H16B 109.0 . .
H16A C16 H16B 107.8 . .
Si1 C5 H5A 109.5 . .
Si1 C5 H5B 109.5 . .
H5A C5 H5B 109.5 . .
Si1 C5 H5C 109.5 . .
H5A C5 H5C 109.5 . .
H5B C5 H5C 109.5 . .
N2 C1 C4 111.1(2) . .
N2 C1 C2 109.4(2) . .
C4 C1 C2 108.1(2) . .
N2 C1 C3 110.8(2) . .
C4 C1 C3 109.0(2) . .
C2 C1 C3 108.4(2) . .
C1 C2 H2A 109.5 . .
C1 C2 H2B 109.5 . .
H2A C2 H2B 109.5 . .
C1 C2 H2C 109.5 . .
H2A C2 H2C 109.5 . .
H2B C2 H2C 109.5 . .
Si1 C6 H6A 109.5 . .
Si1 C6 H6B 109.5 . .
H6A C6 H6B 109.5 . .
Si1 C6 H6C 109.5 . .
H6A C6 H6C 109.5 . .
H6B C6 H6C 109.5 . .
C1 C3 H3A 109.5 . .
C1 C3 H3B 109.5 . .
H3A C3 H3B 109.5 . .
C1 C3 H3C 109.5 . .
H3A C3 H3C 109.5 . .
H3B C3 H3C 109.5 . .
C1 C4 H4A 109.5 . .
C1 C4 H4B 109.5 . .
H4A C4 H4B 109.5 . .
C1 C4 H4C 109.5 . .
H4A C4 H4C 109.5 . .
H4B C4 H4C 109.5 . .
C19 C17 C20 108.6(3) . .
C19 C17 P2 110.0(2) . .
C20 C17 P2 110.9(2) . .
C19 C17 H17A 109.1 . .
C20 C17 H17A 109.1 . .
P2 C17 H17A 109.1 . .
C17 C20 H20A 109.5 . .
C17 C20 H20B 109.5 . .
H20A C20 H20B 109.5 . .
C17 C20 H20C 109.5 . .
H20A C20 H20C 109.5 . .
H20B C20 H20C 109.5 . .
C21 C18 C22 111.7(3) . .
C21 C18 P2 109.7(2) . .
C22 C18 P2 115.9(2) . .
C21 C18 H18A 106.3 . .
C22 C18 H18A 106.3 . .
P2 C18 H18A 106.3 . .
C17 C19 H19A 109.5 . .
C17 C19 H19B 109.5 . .
H19A C19 H19B 109.5 . .
C17 C19 H19C 109.5 . .
H19A C19 H19C 109.5 . .
H19B C19 H19C 109.5 . .
C18 C22 H22A 109.5 . .
C18 C22 H22B 109.5 . .
H22A C22 H22B 109.5 . .
C18 C22 H22C 109.5 . .
H22A C22 H22C 109.5 . .
H22B C22 H22C 109.5 . .
C18 C21 H21A 109.5 . .
C18 C21 H21B 109.5 . .
H21A C21 H21B 109.5 . .
C18 C21 H21C 109.5 . .
H21A C21 H21C 109.5 . .
H21B C21 H21C 109.5 . .
C12 C9 C11 110.0(2) . .
C12 C9 P1 111.91(18) . .
C11 C9 P1 109.28(19) . .
C12 C9 H9A 108.5 . .
C11 C9 H9A 108.5 . .
P1 C9 H9A 108.5 . .
C14 C10 C13 110.4(2) . .
C14 C10 P1 111.94(18) . .
C13 C10 P1 115.28(19) . .
C14 C10 H10A 106.2 . .
C13 C10 H10A 106.2 . .
P1 C10 H10A 106.2 . .
C9 C11 H11A 109.5 . .
C9 C11 H11B 109.5 . .
H11A C11 H11B 109.5 . .
C9 C11 H11C 109.5 . .
H11A C11 H11C 109.5 . .
H11B C11 H11C 109.5 . .
C10 C14 H14A 109.5 . .
C10 C14 H14B 109.5 . .
H14A C14 H14B 109.5 . .
C10 C14 H14C 109.5 . .
H14A C14 H14C 109.5 . .
H14B C14 H14C 109.5 . .
C9 C12 H12A 109.5 . .
C9 C12 H12B 109.5 . .
H12A C12 H12B 109.5 . .
C9 C12 H12C 109.5 . .
H12A C12 H12C 109.5 . .
H12B C12 H12C 109.5 . .
C10 C13 H13A 109.5 . .
C10 C13 H13B 109.5 . .
H13A C13 H13B 109.5 . .
C10 C13 H13C 109.5 . .
H13A C13 H13C 109.5 . .
H13B C13 H13C 109.5 . .

loop_
_geom_bond_atom_site_label_1
_geom_bond_atom_site_label_2
_geom_bond_distance
_geom_bond_site_symmetry_2
Cr1 N2 2.0437(19) .
Cr1 N1 2.2158(19) .
Cr1 P1 2.5810(8) .
Cr1 Cr1 2.6268(9) 2_565
Cr1 Si1 2.8098(9) .
Cr1 H1 1.84(2) .
P1 C8 1.841(2) .
P1 C9 1.848(3) .
P1 C10 1.851(3) .
Si1 N2 1.677(2) .
Si1 N1 1.809(2) .
Si1 C5 1.869(3) .
Si1 C6 1.886(3) .
P2 C17 1.844(3) .
P2 C16 1.849(3) .
P2 C18 1.860(3) .
N1 C7 1.483(3) .
N1 C15 1.493(3) .
N2 C1 1.476(3) .
C15 C16 1.539(3) .
C15 H15A 0.9900 .
C15 H15B 0.9900 .
C8 C7 1.525(3) .
C8 H8A 0.9900 .
C8 H8B 0.9900 .
C7 H7A 0.9900 .
C7 H7B 0.9900 .
C16 H16A 0.9900 .
C16 H16B 0.9900 .
C5 H5A 0.9800 .
C5 H5B 0.9800 .
C5 H5C 0.9800 .
C1 C4 1.519(4) .
C1 C2 1.521(3) .
C1 C3 1.521(3) .
C2 H2A 0.9800 .
C2 H2B 0.9800 .
C2 H2C 0.9800 .
C6 H6A 0.9800 .
C6 H6B 0.9800 .
C6 H6C 0.9800 .
C3 H3A 0.9800 .
C3 H3B 0.9800 .
C3 H3C 0.9800 .
C4 H4A 0.9800 .
C4 H4B 0.9800 .
C4 H4C 0.9800 .
C17 C19 1.520(4) .
C17 C20 1.526(4) .
C17 H17A 1.0000 .
C20 H20A 0.9800 .
C20 H20B 0.9800 .
C20 H20C 0.9800 .
C18 C21 1.519(4) .
C18 C22 1.530(4) .
C18 H18A 1.0000 .
C19 H19A 0.9800 .
C19 H19B 0.9800 .
C19 H19C 0.9800 .
C22 H22A 0.9800 .
C22 H22B 0.9800 .
C22 H22C 0.9800 .
C21 H21A 0.9800 .
C21 H21B 0.9800 .
C21 H21C 0.9800 .
C9 C12 1.525(3) .
C9 C11 1.533(3) .
C9 H9A 1.0000 .
C10 C14 1.525(4) .
C10 C13 1.531(4) .
C10 H10A 1.0000 .
C11 H11A 0.9800 .
C11 H11B 0.9800 .
C11 H11C 0.9800 .
C14 H14A 0.9800 .
C14 H14B 0.9800 .
C14 H14C 0.9800 .
C12 H12A 0.9800 .
C12 H12B 0.9800 .
C12 H12C 0.9800 .
C13 H13A 0.9800 .
C13 H13B 0.9800 .
C13 H13C 0.9800 .

loop_
_geom_torsion_atom_site_label_1
_geom_torsion_atom_site_label_2
_geom_torsion_atom_site_label_3
_geom_torsion_atom_site_label_4
_geom_torsion
_geom_torsion_site_symmetry_1
N2 Cr1 P1 C8 65.74(10) .
N1 Cr1 P1 C8 -8.93(10) .
Cr1 Cr1 P1 C8 -140.88(9) 2_565
Si1 Cr1 P1 C8 29.54(9) .
N2 Cr1 P1 C9 177.98(11) .
N1 Cr1 P1 C9 103.31(11) .
Cr1 Cr1 P1 C9 -28.64(10) 2_565
Si1 Cr1 P1 C9 141.78(10) .
N2 Cr1 P1 C10 -39.49(12) .
N1 Cr1 P1 C10 -114.15(12) .
Cr1 Cr1 P1 C10 113.90(11) 2_565
Si1 Cr1 P1 C10 -75.68(11) .
N1 Cr1 Si1 N2 160.11(13) .
P1 Cr1 Si1 N2 86.03(10) .
Cr1 Cr1 Si1 N2 -111.36(11) 2_565
N2 Cr1 Si1 N1 -160.11(13) .
P1 Cr1 Si1 N1 -74.09(8) .
Cr1 Cr1 Si1 N1 88.53(10) 2_565
N2 Cr1 Si1 C5 104.43(14) .
N1 Cr1 Si1 C5 -95.45(12) .
P1 Cr1 Si1 C5 -169.54(10) .
Cr1 Cr1 Si1 C5 -6.92(12) 2_565
N2 Cr1 Si1 C6 -85.40(17) .
N1 Cr1 Si1 C6 74.71(16) .
P1 Cr1 Si1 C6 0.63(14) .
Cr1 Cr1 Si1 C6 163.24(14) 2_565
N2 Si1 N1 C7 100.73(18) .
C5 Si1 N1 C7 -137.12(18) .
C6 Si1 N1 C7 -24.3(2) .
Cr1 Si1 N1 C7 115.01(19) .
N2 Si1 N1 C15 -125.10(17) .
C5 Si1 N1 C15 -3.0(2) .
C6 Si1 N1 C15 109.88(18) .
Cr1 Si1 N1 C15 -110.82(18) .
N2 Si1 N1 Cr1 -14.28(9) .
C5 Si1 N1 Cr1 107.87(10) .
C6 Si1 N1 Cr1 -139.30(10) .
N2 Cr1 N1 C7 -108.98(17) .
P1 Cr1 N1 C7 -15.31(15) .
Cr1 Cr1 N1 C7 101.10(16) 2_565
Si1 Cr1 N1 C7 -121.01(18) .
N2 Cr1 N1 C15 129.53(17) .
P1 Cr1 N1 C15 -136.80(16) .
Cr1 Cr1 N1 C15 -20.38(19) 2_565
Si1 Cr1 N1 C15 117.50(19) .
N2 Cr1 N1 Si1 12.03(8) .
P1 Cr1 N1 Si1 105.70(7) .
Cr1 Cr1 N1 Si1 -137.89(6) 2_565
N1 Si1 N2 C1 178.2(2) .
C5 Si1 N2 C1 62.4(2) .
C6 Si1 N2 C1 -64.3(2) .
Cr1 Si1 N2 C1 162.6(3) .
N1 Si1 N2 Cr1 15.64(10) .
C5 Si1 N2 Cr1 -100.21(12) .
C6 Si1 N2 Cr1 133.11(12) .
N1 Cr1 N2 C1 -175.1(2) .
P1 Cr1 N2 C1 101.6(2) .
Cr1 Cr1 N2 C1 -34.9(3) 2_565
Si1 Cr1 N2 C1 -162.0(3) .
N1 Cr1 N2 Si1 -13.10(8) .
P1 Cr1 N2 Si1 -96.37(8) .
Cr1 Cr1 N2 Si1 127.13(8) 2_565
C7 N1 C15 C16 59.7(3) .
Si1 N1 C15 C16 -78.9(2) .
Cr1 N1 C15 C16 -176.62(17) .
C9 P1 C8 C7 -92.8(2) .
C10 P1 C8 C7 159.1(2) .
Cr1 P1 C8 C7 33.49(19) .
C15 N1 C7 C8 164.2(2) .
Si1 N1 C7 C8 -58.5(3) .
Cr1 N1 C7 C8 42.4(2) .
P1 C8 C7 N1 -54.1(3) .
N1 C15 C16 P2 151.69(19) .
C17 P2 C16 C15 86.2(2) .
C18 P2 C16 C15 -167.8(2) .
Si1 N2 C1 C4 -70.0(3) .
Cr1 N2 C1 C4 86.9(3) .
Si1 N2 C1 C2 170.78(18) .
Cr1 N2 C1 C2 -32.3(3) .
Si1 N2 C1 C3 51.4(3) .
Cr1 N2 C1 C3 -151.7(2) .
C16 P2 C17 C19 -76.7(2) .
C18 P2 C17 C19 178.7(2) .
C16 P2 C17 C20 163.2(2) .
C18 P2 C17 C20 58.6(2) .
C17 P2 C18 C21 175.1(2) .
C16 P2 C18 C21 69.5(2) .
C17 P2 C18 C22 47.4(3) .
C16 P2 C18 C22 -58.1(3) .
C8 P1 C9 C12 44.0(2) .
C10 P1 C9 C12 149.3(2) .
Cr1 P1 C9 C12 -62.1(2) .
C8 P1 C9 C11 166.06(18) .
C10 P1 C9 C11 -88.7(2) .
Cr1 P1 C9 C11 60.0(2) .
C8 P1 C10 C14 -179.1(2) .
C9 P1 C10 C14 71.3(2) .
Cr1 P1 C10 C14 -77.1(2) .
C8 P1 C10 C13 53.6(2) .
C9 P1 C10 C13 -56.0(2) .
Cr1 P1 C10 C13 155.68(17) .
